data_7160997
loop_
_publ_author_name
'Liu, Lixin'
'Liu, Min'
'Wang, Qian'
'Liu, Bifu'
'Feng, Kejun'

_publ_section_title
;
 Copper-catalyzed four-component radical cascade cyclization of enynes to
 assemble trifluoromethyl- and carbamoyloxyl-substituted
 pyrrolo[1,2-<i>a</i>]benzimidazoles.
;
_journal_issue 7
_journal_name_full 'Organic &amp; biomolecular chemistry'
_journal_page_first 1418
_journal_page_last 1423
_journal_paper_doi 10.1039/d5ob01924a
_journal_volume 24
_journal_year 2026
_chemical_formula_moiety 'C25 H25 Cl F3 N3 O2'
_chemical_formula_sum 'C25 H25 Cl F3 N3 O2'
_chemical_formula_weight 491.93
_chemical_name_systematic
'(Z)-(4-chlorophenyl)(2-methyl-2-(2,2,2-trifluoroethyl)-1,2-dihydro-3H-benzo[d]pyrrolo[1 ,2-a]imidazol-3-ylidene)methyl diethylcarbamate'
_space_group_crystal_system triclinic
_space_group_IT_number 2
_space_group_name_Hall '-P 1'
_space_group_name_H-M_alt 'P -1'
_atom_sites_solution_hydrogens geom
_atom_sites_solution_primary dual
_audit_block_doi 10.5517/ccdc.csd.cc2pjsz0
_audit_creation_date 2026-01-21
_audit_creation_method
;
Olex2 1.5
(compiled 2025.07.13 svn.rb7424aed for OlexSys, GUI svn.r7314)
;
_audit_update_record
;
2026-01-21 deposited with the CCDC.	2026-01-22 downloaded from the CCDC.
;
_cell_angle_alpha 97.350(6)
_cell_angle_beta 96.784(6)
_cell_angle_gamma 91.666(6)
_cell_formula_units_Z 2
_cell_length_a 7.1709(5)
_cell_length_b 8.8883(7)
_cell_length_c 19.2532(15)
_cell_measurement_reflns_used 2920
_cell_measurement_temperature 300
_cell_measurement_theta_max 23.0250
_cell_measurement_theta_min 2.3720
_cell_volume 1207.32(16)
_computing_cell_refinement 'CrysAlisPro 1.171.42.81a (Rigaku OD, 2023)'
_computing_data_collection 'CrysAlisPro 1.171.42.81a (Rigaku OD, 2023)'
_computing_data_reduction 'CrysAlisPro 1.171.42.81a (Rigaku OD, 2023)'
_computing_molecular_graphics 'Olex2 1.5 (Dolomanov et al., 2009)'
_computing_publication_material 'Olex2 1.5 (Dolomanov et al., 2009)'
_computing_structure_refinement 'SHELXL 2014/7 (Sheldrick, 2015)'
_computing_structure_solution 'SHELXT 2014/4 (Sheldrick, 2014)'
_diffrn_ambient_temperature 300
_diffrn_detector 'CCD plate'
_diffrn_measured_fraction_theta_full 0.999
_diffrn_measured_fraction_theta_max 0.918
_diffrn_measurement_details
;
List of Runs (angles in degrees, time in seconds):

  # Type    Start    End  Width  t~exp~   \w     \q     \k     \f   Frames
#--------------------------------------------------------------------------
  1  \w    -60.00 120.00   1.00   16.00    --   30.00  54.00   0.00  180
  2  \w    -60.00 120.00   1.00   16.00    --   30.00  54.00 120.00  180
  3  \w    -60.00 120.00   1.00   16.00    --   30.00  54.00 240.00  180
;
_diffrn_measurement_device 'abstract diffractometer'
_diffrn_measurement_device_type 'dtrek-CrysAlisPro-abstract goniometer imported rigaku-d*trek images'
_diffrn_measurement_method '\w scans'
_diffrn_orient_matrix_type 'CrysAlisPro convention (1999,Acta A55,543-557)'
_diffrn_orient_matrix_UB_11 0.0640500000
_diffrn_orient_matrix_UB_12 0.0375278000
_diffrn_orient_matrix_UB_13 0.0282154000
_diffrn_orient_matrix_UB_21 0.0459697000
_diffrn_orient_matrix_UB_22 0.0366869000
_diffrn_orient_matrix_UB_23 -0.0243003000
_diffrn_orient_matrix_UB_31 -0.0610468000
_diffrn_orient_matrix_UB_32 0.0610989000
_diffrn_orient_matrix_UB_33 0.0037908000
_diffrn_radiation_monochromator graphite
_diffrn_radiation_probe x-ray
_diffrn_radiation_type 'Mo K\a'
_diffrn_radiation_wavelength 0.71073
_diffrn_reflns_av_R_equivalents 0.0652
_diffrn_reflns_av_unetI/netI 0.1440
_diffrn_reflns_Laue_measured_fraction_full 0.999
_diffrn_reflns_Laue_measured_fraction_max 0.918
_diffrn_reflns_limit_h_max 10
_diffrn_reflns_limit_h_min -10
_diffrn_reflns_limit_k_max 12
_diffrn_reflns_limit_k_min -13
_diffrn_reflns_limit_l_max 29
_diffrn_reflns_limit_l_min -26
_diffrn_reflns_number 16574
_diffrn_reflns_point_group_measured_fraction_full 0.999
_diffrn_reflns_point_group_measured_fraction_max 0.918
_diffrn_reflns_theta_full 25.242
_diffrn_reflns_theta_max 32.617
_diffrn_reflns_theta_min 2.418
_diffrn_source 'fine-focus sealed X-ray tube'
_diffrn_source_type 'Enhance (Mo) X-ray Source'
_exptl_absorpt_coefficient_mu 0.209
_exptl_absorpt_correction_T_max 1.00000
_exptl_absorpt_correction_T_min 0.97520
_exptl_absorpt_correction_type multi-scan
_exptl_absorpt_process_details
;
CrysAlisPro 1.171.42.81a (Rigaku Oxford Diffraction, 2023)
Empirical absorption correction using spherical harmonics,
implemented in SCALE3 ABSPACK scaling algorithm.
;
_exptl_crystal_colour 'clear light colourless'
_exptl_crystal_colour_lustre clear
_exptl_crystal_colour_modifier light
_exptl_crystal_colour_primary colourless
_exptl_crystal_density_diffrn 1.353
_exptl_crystal_description block
_exptl_crystal_F_000 512
_exptl_crystal_size_max 0.2
_exptl_crystal_size_mid 0.1
_exptl_crystal_size_min 0.1
_refine_diff_density_max 0.188
_refine_diff_density_min -0.215
_refine_diff_density_rms 0.037
_refine_ls_extinction_method none
_refine_ls_goodness_of_fit_ref 0.960
_refine_ls_hydrogen_treatment constr
_refine_ls_matrix_type full
_refine_ls_number_parameters 310
_refine_ls_number_reflns 8106
_refine_ls_number_restraints 0
_refine_ls_restrained_S_all 0.960
_refine_ls_R_factor_all 0.2525
_refine_ls_R_factor_gt 0.0704
_refine_ls_shift/su_max 0.000
_refine_ls_shift/su_mean 0.000
_refine_ls_structure_factor_coef Fsqd
_refine_ls_weighting_details 'w=1/[\s^2^(Fo^2^)+(0.0495P)^2^+0.0113P] where P=(Fo^2^+2Fc^2^)/3'
_refine_ls_weighting_scheme calc
_refine_ls_wR_factor_gt 0.1150
_refine_ls_wR_factor_ref 0.1654
_reflns_Friedel_coverage 0.000
_reflns_number_gt 2590
_reflns_number_total 8106
_reflns_threshold_expression 'I > 2\s(I)'
_cod_data_source_file d5ob01924a2.cif
_cod_data_source_block llx
_cod_database_code 7160997
_shelx_shelxl_version_number 2014/7
_shelx_space_group_comment
;
The symmetry employed for this shelxl refinement is uniquely defined
by the following loop, which should always be used as a source of
symmetry information in preference to the above space-group names.
They are only intended as comments.
;
_shelx_estimated_absorpt_t_max 0.979
_shelx_estimated_absorpt_t_min 0.959
_olex2_refinement_description
;
1. Fixed Uiso
 At 1.2 times of:
  All C(H) groups, All C(H,H) groups
 At 1.5 times of:
  All C(H,H,H) groups
2.a Secondary CH2 refined with riding coordinates:
 C15(H15A,H15B), C18(H18A,H18B), C2(H2A,H2B), C4(H4A,H4B)
2.b Aromatic/amide H refined with riding coordinates:
 C25(H25), C24(H24), C21(H21), C22(H22), C10(H10), C13(H13), C12(H12), C11(H11)
2.c Idealised Me refined as rotating group:
 C17(H17A,H17B,H17C), C3(H3A,H3B,H3C), C1(H1A,H1B,H1C)
;
_olex2_submission_special_instructions 'No special instructions were received'
_oxdiff_exptl_absorpt_empirical_details
;
Empirical correction (ABSPACK) includes:
- Absorption correction using spherical harmonics
- Frame scaling
;
_oxdiff_exptl_absorpt_empirical_full_max 1.101
_oxdiff_exptl_absorpt_empirical_full_min 0.930

loop_
_space_group_symop_operation_xyz
'x, y, z'
'-x, -y, -z'

loop_
_atom_site_label
_atom_site_type_symbol
_atom_site_fract_x
_atom_site_fract_y
_atom_site_fract_z
_atom_site_U_iso_or_equiv
_atom_site_adp_type
_atom_site_occupancy
_atom_site_site_symmetry_order
_atom_site_calc_flag
_atom_site_refinement_flags_posn
_atom_site_refinement_flags_adp
_atom_site_refinement_flags_occupancy
_atom_site_disorder_assembly
_atom_site_disorder_group
Cl1 Cl 1.32391(11) 0.95727(9) 0.42676(4) 0.0826(3) Uani 1 1 d . . . . .
O1 O 0.6204(2) 0.65115(19) 0.18447(8) 0.0514(4) Uani 1 1 d . . . . .
O2 O 0.4963(2) 0.8693(2) 0.22796(9) 0.0599(5) Uani 1 1 d . . . . .
N2 N 0.2676(3) 0.4674(2) 0.17645(10) 0.0532(6) Uani 1 1 d . . . . .
N1 N 0.4921(3) 0.8018(3) 0.10977(11) 0.0606(6) Uani 1 1 d . . . . .
N3 N 0.3373(3) 0.3041(2) 0.25467(11) 0.0559(6) Uani 1 1 d . . . . .
F1 F 1.0201(3) 0.2751(2) 0.42746(11) 0.1227(8) Uani 1 1 d . . . . .
F3 F 0.7417(3) 0.1795(2) 0.41565(12) 0.1328(9) Uani 1 1 d . . . . .
F2 F 0.8125(3) 0.3859(3) 0.48151(11) 0.1259(8) Uani 1 1 d . . . . .
C20 C 0.8227(3) 0.7049(3) 0.29588(12) 0.0438(6) Uani 1 1 d . . . . .
C5 C 0.5306(3) 0.7830(3) 0.17796(14) 0.0497(7) Uani 1 1 d . . . . .
C7 C 0.5587(3) 0.5015(3) 0.27100(12) 0.0458(6) Uani 1 1 d . . . . .
C6 C 0.6615(3) 0.6160(3) 0.25433(12) 0.0458(6) Uani 1 1 d . . . . .
C8 C 0.3894(4) 0.4317(3) 0.22798(13) 0.0486(6) Uani 1 1 d . . . . .
C23 C 1.1299(4) 0.8602(3) 0.37626(14) 0.0531(7) Uani 1 1 d . . . . .
C25 C 0.8039(4) 0.7904(3) 0.35981(14) 0.0548(7) Uani 1 1 d . . . . .
H25 H 0.6863 0.7964 0.3756 0.066 Uiso 1 1 calc R U . . .
C24 C 0.9571(4) 0.8666(3) 0.40012(14) 0.0584(7) Uani 1 1 d . . . . .
H24 H 0.9437 0.9223 0.4434 0.070 Uiso 1 1 calc R U . . .
C16 C 0.5873(4) 0.4173(3) 0.33668(12) 0.0506(7) Uani 1 1 d . . . . .
C9 C 0.1246(4) 0.3553(3) 0.17085(13) 0.0553(7) Uani 1 1 d . . . . .
C14 C 0.1659(4) 0.2526(3) 0.21971(13) 0.0559(7) Uani 1 1 d . . . . .
C21 C 0.9968(4) 0.7040(3) 0.27202(13) 0.0550(7) Uani 1 1 d . . . . .
H21 H 1.0103 0.6508 0.2282 0.066 Uiso 1 1 calc R U . . .
C22 C 1.1508(4) 0.7805(3) 0.31202(15) 0.0595(7) Uani 1 1 d . . . . .
H22 H 1.2677 0.7780 0.2956 0.071 Uiso 1 1 calc R U . . .
C15 C 0.4721(4) 0.2637(3) 0.31060(14) 0.0640(8) Uani 1 1 d . . . . .
H15A H 0.5521 0.1853 0.2929 0.077 Uiso 1 1 calc R U . . .
H15B H 0.4097 0.2292 0.3481 0.077 Uiso 1 1 calc R U . . .
C18 C 0.7939(4) 0.3935(3) 0.35888(14) 0.0647(8) Uani 1 1 d . . . . .
H18A H 0.8447 0.3397 0.3187 0.078 Uiso 1 1 calc R U . . .
H18B H 0.8589 0.4925 0.3695 0.078 Uiso 1 1 calc R U . . .
C10 C -0.0481(4) 0.3396(3) 0.12842(15) 0.0717(8) Uani 1 1 d . . . . .
H10 H -0.0784 0.4056 0.0954 0.086 Uiso 1 1 calc R U . . .
C17 C 0.4884(4) 0.5016(3) 0.39644(14) 0.0699(8) Uani 1 1 d . . . . .
H17A H 0.5567 0.5956 0.4146 0.105 Uiso 1 1 calc R U . . .
H17B H 0.4845 0.4396 0.4336 0.105 Uiso 1 1 calc R U . . .
H17C H 0.3625 0.5220 0.3782 0.105 Uiso 1 1 calc R U . . .
C2 C 0.5290(4) 0.6884(4) 0.05180(15) 0.0753(9) Uani 1 1 d . . . . .
H2A H 0.4318 0.6908 0.0124 0.090 Uiso 1 1 calc R U . . .
H2B H 0.5214 0.5886 0.0668 0.090 Uiso 1 1 calc R U . . .
C4 C 0.3880(5) 0.9339(4) 0.09302(16) 0.0795(9) Uani 1 1 d . . . . .
H4A H 0.4349 0.9718 0.0530 0.095 Uiso 1 1 calc R U . . .
H4B H 0.4100 1.0135 0.1329 0.095 Uiso 1 1 calc R U . . .
C13 C 0.0408(5) 0.1342(3) 0.22670(16) 0.0735(9) Uani 1 1 d . . . . .
H13 H 0.0707 0.0652 0.2583 0.088 Uiso 1 1 calc R U . . .
C19 C 0.8406(5) 0.3088(4) 0.4207(2) 0.0846(10) Uani 1 1 d . . . . .
C12 C -0.1280(5) 0.1244(4) 0.18484(18) 0.0835(10) Uani 1 1 d . . . . .
H12 H -0.2160 0.0481 0.1890 0.100 Uiso 1 1 calc R U . . .
C11 C -0.1721(5) 0.2246(4) 0.13645(18) 0.0858(10) Uani 1 1 d . . . . .
H11 H -0.2884 0.2137 0.1088 0.103 Uiso 1 1 calc R U . . .
C3 C 0.1825(5) 0.8987(5) 0.07618(19) 0.1152(13) Uani 1 1 d . . . . .
H3A H 0.1597 0.8214 0.0361 0.173 Uiso 1 1 calc R U . . .
H3B H 0.1203 0.9887 0.0656 0.173 Uiso 1 1 calc R U . . .
H3C H 0.1348 0.8632 0.1160 0.173 Uiso 1 1 calc R U . . .
C1 C 0.7146(5) 0.7113(4) 0.0275(2) 0.1158(14) Uani 1 1 d . . . . .
H1A H 0.7264 0.6378 -0.0127 0.174 Uiso 1 1 calc R U . . .
H1B H 0.8121 0.6994 0.0648 0.174 Uiso 1 1 calc R U . . .
H1C H 0.7257 0.8117 0.0145 0.174 Uiso 1 1 calc R U . . .

loop_
_atom_site_aniso_label
_atom_site_aniso_U_11
_atom_site_aniso_U_22
_atom_site_aniso_U_33
_atom_site_aniso_U_23
_atom_site_aniso_U_13
_atom_site_aniso_U_12
Cl1 0.0655(5) 0.0917(6) 0.0848(6) 0.0186(5) -0.0154(4) -0.0229(4)
O1 0.0656(12) 0.0497(11) 0.0385(10) 0.0075(8) 0.0042(8) -0.0041(9)
O2 0.0682(13) 0.0622(12) 0.0506(12) 0.0080(10) 0.0111(9) 0.0033(9)
N2 0.0616(15) 0.0510(13) 0.0458(13) 0.0088(11) 0.0006(11) -0.0056(11)
N1 0.0704(16) 0.0679(16) 0.0442(14) 0.0162(12) 0.0021(11) -0.0038(12)
N3 0.0667(16) 0.0474(13) 0.0532(13) 0.0164(11) -0.0024(12) -0.0078(11)
F1 0.0971(17) 0.1280(18) 0.1444(19) 0.0553(15) -0.0262(13) 0.0286(14)
F3 0.145(2) 0.0918(15) 0.160(2) 0.0763(15) -0.0477(16) -0.0196(14)
F2 0.157(2) 0.150(2) 0.0713(14) 0.0328(14) -0.0101(13) 0.0329(16)
C20 0.0456(16) 0.0435(14) 0.0431(15) 0.0088(12) 0.0061(12) -0.0028(11)
C5 0.0496(17) 0.0547(17) 0.0454(17) 0.0129(14) 0.0056(13) -0.0131(13)
C7 0.0572(17) 0.0422(14) 0.0378(14) 0.0058(12) 0.0043(12) 0.0020(12)
C6 0.0552(16) 0.0457(15) 0.0377(14) 0.0096(12) 0.0068(12) 0.0020(12)
C8 0.0603(18) 0.0412(15) 0.0447(15) 0.0081(12) 0.0062(13) -0.0025(13)
C23 0.0503(18) 0.0529(16) 0.0550(17) 0.0163(14) -0.0052(13) -0.0076(12)
C25 0.0444(17) 0.0628(17) 0.0559(17) 0.0009(15) 0.0095(13) -0.0016(13)
C24 0.0569(19) 0.0642(18) 0.0505(16) -0.0032(14) 0.0049(14) -0.0028(14)
C16 0.0610(18) 0.0483(15) 0.0436(15) 0.0124(12) 0.0042(12) 0.0026(13)
C9 0.0639(19) 0.0494(16) 0.0497(16) 0.0012(14) 0.0030(14) -0.0053(14)
C14 0.0636(19) 0.0493(16) 0.0519(16) 0.0026(14) 0.0021(14) -0.0098(14)
C21 0.0611(19) 0.0578(17) 0.0469(15) 0.0064(13) 0.0120(14) 0.0003(14)
C22 0.0483(18) 0.0677(19) 0.068(2) 0.0231(16) 0.0135(14) -0.0001(14)
C15 0.079(2) 0.0538(17) 0.0605(18) 0.0208(15) 0.0019(15) -0.0036(15)
C18 0.070(2) 0.0620(18) 0.0617(18) 0.0170(15) -0.0045(14) 0.0051(15)
C10 0.074(2) 0.071(2) 0.0637(19) 0.0066(16) -0.0116(16) -0.0089(17)
C17 0.090(2) 0.072(2) 0.0528(17) 0.0177(15) 0.0176(15) 0.0096(16)
C2 0.085(2) 0.092(2) 0.0473(18) 0.0092(17) 0.0020(16) -0.0032(18)
C4 0.086(3) 0.093(2) 0.064(2) 0.0343(18) 0.0022(17) 0.0088(19)
C13 0.089(2) 0.0562(19) 0.073(2) 0.0099(16) 0.0036(18) -0.0185(17)
C19 0.091(3) 0.069(2) 0.092(3) 0.026(2) -0.014(2) 0.004(2)
C12 0.082(3) 0.075(2) 0.088(2) -0.002(2) 0.007(2) -0.0308(18)
C11 0.071(2) 0.086(2) 0.091(2) 0.002(2) -0.0124(18) -0.0219(19)
C3 0.078(3) 0.163(4) 0.097(3) 0.005(3) -0.011(2) 0.019(3)
C1 0.124(3) 0.120(3) 0.114(3) 0.018(3) 0.057(3) 0.001(3)

loop_
_atom_type_symbol
_atom_type_description
_atom_type_scat_dispersion_real
_atom_type_scat_dispersion_imag
_atom_type_scat_source
C C 0.0033 0.0016 'International Tables Vol C Tables 4.2.6.8 and 6.1.1.4'
H H 0.0000 0.0000 'International Tables Vol C Tables 4.2.6.8 and 6.1.1.4'
Cl Cl 0.1484 0.1585 'International Tables Vol C Tables 4.2.6.8 and 6.1.1.4'
F F 0.0171 0.0103 'International Tables Vol C Tables 4.2.6.8 and 6.1.1.4'
N N 0.0061 0.0033 'International Tables Vol C Tables 4.2.6.8 and 6.1.1.4'
O O 0.0106 0.0060 'International Tables Vol C Tables 4.2.6.8 and 6.1.1.4'

loop_
_geom_angle_atom_site_label_1
_geom_angle_atom_site_label_2
_geom_angle_atom_site_label_3
_geom_angle
_geom_angle_site_symmetry_1
_geom_angle_site_symmetry_3
_geom_angle_publ_flag
C5 O1 C6 115.68(19) . . ?
C8 N2 C9 103.1(2) . . ?
C5 N1 C2 123.2(2) . . ?
C5 N1 C4 117.9(3) . . ?
C2 N1 C4 118.4(2) . . ?
C8 N3 C14 107.6(2) . . ?
C8 N3 C15 113.7(2) . . ?
C14 N3 C15 138.6(2) . . ?
C25 C20 C6 121.0(2) . . ?
C21 C20 C6 120.5(2) . . ?
C21 C20 C25 118.5(2) . . ?
O2 C5 O1 123.0(2) . . ?
O2 C5 N1 126.3(3) . . ?
N1 C5 O1 110.7(3) . . ?
C6 C7 C8 124.5(2) . . ?
C6 C7 C16 129.2(2) . . ?
C8 C7 C16 106.3(2) . . ?
O1 C6 C20 114.26(19) . . ?
C7 C6 O1 116.0(2) . . ?
C7 C6 C20 129.6(2) . . ?
N2 C8 N3 113.7(2) . . ?
N2 C8 C7 137.0(2) . . ?
N3 C8 C7 108.8(2) . . ?
C24 C23 Cl1 120.0(2) . . ?
C22 C23 Cl1 119.4(2) . . ?
C22 C23 C24 120.6(2) . . ?
C20 C25 H25 119.7 . . ?
C24 C25 C20 120.7(2) . . ?
C24 C25 H25 119.7 . . ?
C23 C24 C25 119.7(3) . . ?
C23 C24 H24 120.1 . . ?
C25 C24 H24 120.1 . . ?
C7 C16 C15 102.28(19) . . ?
C7 C16 C17 109.4(2) . . ?
C18 C16 C7 111.9(2) . . ?
C18 C16 C15 112.3(2) . . ?
C18 C16 C17 113.3(2) . . ?
C17 C16 C15 106.9(2) . . ?
N2 C9 C14 111.2(2) . . ?
C10 C9 N2 129.5(3) . . ?
C10 C9 C14 119.1(3) . . ?
N3 C14 C9 104.2(2) . . ?
N3 C14 C13 133.5(3) . . ?
C13 C14 C9 122.2(3) . . ?
C20 C21 H21 119.4 . . ?
C22 C21 C20 121.1(2) . . ?
C22 C21 H21 119.4 . . ?
C23 C22 C21 119.3(2) . . ?
C23 C22 H22 120.3 . . ?
C21 C22 H22 120.3 . . ?
N3 C15 C16 102.54(19) . . ?
N3 C15 H15A 111.3 . . ?
N3 C15 H15B 111.3 . . ?
C16 C15 H15A 111.3 . . ?
C16 C15 H15B 111.3 . . ?
H15A C15 H15B 109.2 . . ?
C16 C18 H18A 108.0 . . ?
C16 C18 H18B 108.0 . . ?
H18A C18 H18B 107.2 . . ?
C19 C18 C16 117.3(3) . . ?
C19 C18 H18A 108.0 . . ?
C19 C18 H18B 108.0 . . ?
C9 C10 H10 120.8 . . ?
C11 C10 C9 118.4(3) . . ?
C11 C10 H10 120.8 . . ?
C16 C17 H17A 109.5 . . ?
C16 C17 H17B 109.5 . . ?
C16 C17 H17C 109.5 . . ?
H17A C17 H17B 109.5 . . ?
H17A C17 H17C 109.5 . . ?
H17B C17 H17C 109.5 . . ?
N1 C2 H2A 108.8 . . ?
N1 C2 H2B 108.8 . . ?
N1 C2 C1 113.6(3) . . ?
H2A C2 H2B 107.7 . . ?
C1 C2 H2A 108.8 . . ?
C1 C2 H2B 108.8 . . ?
N1 C4 H4A 109.1 . . ?
N1 C4 H4B 109.1 . . ?
N1 C4 C3 112.5(3) . . ?
H4A C4 H4B 107.8 . . ?
C3 C4 H4A 109.1 . . ?
C3 C4 H4B 109.1 . . ?
C14 C13 H13 121.6 . . ?
C12 C13 C14 116.8(3) . . ?
C12 C13 H13 121.6 . . ?
F1 C19 C18 111.1(3) . . ?
F3 C19 F1 106.7(3) . . ?
F3 C19 C18 113.1(3) . . ?
F2 C19 F1 106.0(3) . . ?
F2 C19 F3 105.8(3) . . ?
F2 C19 C18 113.6(3) . . ?
C13 C12 H12 119.0 . . ?
C13 C12 C11 122.0(3) . . ?
C11 C12 H12 119.0 . . ?
C10 C11 C12 121.5(3) . . ?
C10 C11 H11 119.3 . . ?
C12 C11 H11 119.3 . . ?
C4 C3 H3A 109.5 . . ?
C4 C3 H3B 109.5 . . ?
C4 C3 H3C 109.5 . . ?
H3A C3 H3B 109.5 . . ?
H3A C3 H3C 109.5 . . ?
H3B C3 H3C 109.5 . . ?
C2 C1 H1A 109.5 . . ?
C2 C1 H1B 109.5 . . ?
C2 C1 H1C 109.5 . . ?
H1A C1 H1B 109.5 . . ?
H1A C1 H1C 109.5 . . ?
H1B C1 H1C 109.5 . . ?

loop_
_geom_bond_atom_site_label_1
_geom_bond_atom_site_label_2
_geom_bond_distance
_geom_bond_site_symmetry_2
_geom_bond_publ_flag
Cl1 C23 1.738(3) . ?
O1 C5 1.366(3) . ?
O1 C6 1.419(3) . ?
O2 C5 1.206(3) . ?
N2 C8 1.319(3) . ?
N2 C9 1.394(3) . ?
N1 C5 1.342(3) . ?
N1 C2 1.459(3) . ?
N1 C4 1.460(3) . ?
N3 C8 1.364(3) . ?
N3 C14 1.366(3) . ?
N3 C15 1.448(3) . ?
F1 C19 1.325(4) . ?
F3 C19 1.320(4) . ?
F2 C19 1.319(4) . ?
C20 C6 1.472(3) . ?
C20 C25 1.384(3) . ?
C20 C21 1.380(3) . ?
C7 C6 1.334(3) . ?
C7 C8 1.460(3) . ?
C7 C16 1.546(3) . ?
C23 C24 1.372(3) . ?
C23 C22 1.371(4) . ?
C25 H25 0.9300 . ?
C25 C24 1.375(3) . ?
C24 H24 0.9300 . ?
C16 C15 1.568(3) . ?
C16 C18 1.521(3) . ?
C16 C17 1.546(3) . ?
C9 C14 1.405(3) . ?
C9 C10 1.393(4) . ?
C14 C13 1.393(3) . ?
C21 H21 0.9300 . ?
C21 C22 1.377(3) . ?
C22 H22 0.9300 . ?
C15 H15A 0.9700 . ?
C15 H15B 0.9700 . ?
C18 H18A 0.9700 . ?
C18 H18B 0.9700 . ?
C18 C19 1.498(4) . ?
C10 H10 0.9300 . ?
C10 C11 1.371(4) . ?
C17 H17A 0.9600 . ?
C17 H17B 0.9600 . ?
C17 H17C 0.9600 . ?
C2 H2A 0.9700 . ?
C2 H2B 0.9700 . ?
C2 C1 1.479(4) . ?
C4 H4A 0.9700 . ?
C4 H4B 0.9700 . ?
C4 C3 1.486(4) . ?
C13 H13 0.9300 . ?
C13 C12 1.367(4) . ?
C12 H12 0.9300 . ?
C12 C11 1.386(4) . ?
C11 H11 0.9300 . ?
C3 H3A 0.9600 . ?
C3 H3B 0.9600 . ?
C3 H3C 0.9600 . ?
C1 H1A 0.9600 . ?
C1 H1B 0.9600 . ?
C1 H1C 0.9600 . ?

loop_
_geom_torsion_atom_site_label_1
_geom_torsion_atom_site_label_2
_geom_torsion_atom_site_label_3
_geom_torsion_atom_site_label_4
_geom_torsion
_geom_torsion_site_symmetry_1
_geom_torsion_site_symmetry_2
_geom_torsion_site_symmetry_3
_geom_torsion_site_symmetry_4
_geom_torsion_publ_flag
Cl1 C23 C24 C25 179.62(19) . . . . ?
Cl1 C23 C22 C21 -179.84(19) . . . . ?
N2 C9 C14 N3 -0.4(3) . . . . ?
N2 C9 C14 C13 177.1(2) . . . . ?
N2 C9 C10 C11 -175.0(3) . . . . ?
N3 C14 C13 C12 174.9(3) . . . . ?
C20 C25 C24 C23 1.2(4) . . . . ?
C20 C21 C22 C23 -0.8(4) . . . . ?
C5 O1 C6 C20 -76.5(3) . . . . ?
C5 O1 C6 C7 108.1(2) . . . . ?
C5 N1 C2 C1 -92.8(3) . . . . ?
C5 N1 C4 C3 -95.0(3) . . . . ?
C7 C16 C15 N3 -24.3(3) . . . . ?
C7 C16 C18 C19 -178.2(2) . . . . ?
C6 O1 C5 O2 3.8(3) . . . . ?
C6 O1 C5 N1 -177.50(19) . . . . ?
C6 C20 C25 C24 176.5(2) . . . . ?
C6 C20 C21 C22 -176.7(2) . . . . ?
C6 C7 C8 N2 -18.1(5) . . . . ?
C6 C7 C8 N3 170.6(2) . . . . ?
C6 C7 C16 C15 -159.3(3) . . . . ?
C6 C7 C16 C18 -38.9(4) . . . . ?
C6 C7 C16 C17 87.5(3) . . . . ?
C8 N2 C9 C14 -0.5(3) . . . . ?
C8 N2 C9 C10 175.3(3) . . . . ?
C8 N3 C14 C9 1.1(3) . . . . ?
C8 N3 C14 C13 -175.9(3) . . . . ?
C8 N3 C15 C16 20.6(3) . . . . ?
C8 C7 C6 O1 -11.9(3) . . . . ?
C8 C7 C6 C20 173.5(2) . . . . ?
C8 C7 C16 C15 21.3(3) . . . . ?
C8 C7 C16 C18 141.7(2) . . . . ?
C8 C7 C16 C17 -91.9(2) . . . . ?
C25 C20 C6 O1 123.7(2) . . . . ?
C25 C20 C6 C7 -61.6(4) . . . . ?
C25 C20 C21 C22 2.9(4) . . . . ?
C24 C23 C22 C21 -1.2(4) . . . . ?
C16 C7 C6 O1 168.8(2) . . . . ?
C16 C7 C6 C20 -5.8(4) . . . . ?
C16 C7 C8 N2 161.4(3) . . . . ?
C16 C7 C8 N3 -10.0(3) . . . . ?
C16 C18 C19 F1 170.0(3) . . . . ?
C16 C18 C19 F3 50.0(4) . . . . ?
C16 C18 C19 F2 -70.6(4) . . . . ?
C9 N2 C8 N3 1.3(3) . . . . ?
C9 N2 C8 C7 -169.8(3) . . . . ?
C9 C14 C13 C12 -1.7(4) . . . . ?
C9 C10 C11 C12 -0.7(5) . . . . ?
C14 N3 C8 N2 -1.6(3) . . . . ?
C14 N3 C8 C7 172.0(2) . . . . ?
C14 N3 C15 C16 -158.2(3) . . . . ?
C14 C9 C10 C11 0.5(4) . . . . ?
C14 C13 C12 C11 1.5(5) . . . . ?
C21 C20 C6 O1 -56.7(3) . . . . ?
C21 C20 C6 C7 118.0(3) . . . . ?
C21 C20 C25 C24 -3.1(4) . . . . ?
C22 C23 C24 C25 1.0(4) . . . . ?
C15 N3 C8 N2 179.3(2) . . . . ?
C15 N3 C8 C7 -7.2(3) . . . . ?
C15 N3 C14 C9 179.9(3) . . . . ?
C15 N3 C14 C13 2.9(6) . . . . ?
C15 C16 C18 C19 -63.8(3) . . . . ?
C18 C16 C15 N3 -144.5(2) . . . . ?
C10 C9 C14 N3 -176.7(2) . . . . ?
C10 C9 C14 C13 0.7(4) . . . . ?
C17 C16 C15 N3 90.6(2) . . . . ?
C17 C16 C18 C19 57.5(3) . . . . ?
C2 N1 C5 O1 4.7(3) . . . . ?
C2 N1 C5 O2 -176.7(2) . . . . ?
C2 N1 C4 C3 77.8(3) . . . . ?
C4 N1 C5 O1 177.2(2) . . . . ?
C4 N1 C5 O2 -4.2(4) . . . . ?
C4 N1 C2 C1 94.7(3) . . . . ?
C13 C12 C11 C10 -0.3(5) . . . . ?
